data_7231210
loop_
_publ_author_name
'Zimmer, Ge\'orgia C.'
'Pagliari, Anderson B.'
'Bender, Caroline R.'
'Salbego, Paulo R. S.'
'Orlando, Tain\'ara'
'H\"orner, Manfredo'
'Zanatta, Nilo'
'Bonacorso, Helio G.'
'Martins, Marcos A. P.'

_publ_section_title
;
 Insights on conformation in the solid state: a case study -- s-cis and/or
 s-trans crystallization of
 5(3)-aryl-3(5)-carboxyethyl-1-tert-butylpyrazoles
;
_journal_issue 35
_journal_name_full CrystEngComm
_journal_page_first 5154
_journal_paper_doi 10.1039/C8CE00984H
_journal_volume 20
_journal_year 2018
_chemical_formula_moiety 'C32 H38 Br2 N4 O4'
_chemical_formula_sum 'C32 H38 Br2 N4 O4'
_chemical_formula_weight 702.48
_chemical_melting_point ?
_chemical_name_common pyrazole
_chemical_name_systematic
;
'ethyl 5-(4-bromophenyl)-1-(tert-butyl)-1H-pyrazole-3-carboxylate'
;
_space_group_IT_number 2
_space_group_name_Hall '-P 1'
_space_group_name_H-M_alt 'P -1'
_symmetry_cell_setting triclinic
_symmetry_space_group_name_Hall '-P 1'
_symmetry_space_group_name_H-M 'P -1'
_atom_sites_solution_hydrogens geom
_atom_sites_solution_primary direct
_atom_sites_solution_secondary difmap
_audit_conform_dict_location ftp://ftp.iucr.org/pub/cif_core.dic
_audit_conform_dict_name cif_core.dic
_audit_conform_dict_version 2.4
_audit_creation_date 2014-10-08T15:26:31-00:00
_audit_creation_method 'WinGX routine CIF_UPDATE'
_audit_update_record
;
2018-03-14 deposited with the CCDC.
2018-07-23 downloaded from the CCDC.
;
_cell_angle_alpha 62.953(3)
_cell_angle_beta 68.018(3)
_cell_angle_gamma 82.371(3)
_cell_formula_units_Z 2
_cell_length_a 10.8799(6)
_cell_length_b 13.3677(7)
_cell_length_c 13.9345(8)
_cell_measurement_reflns_used 7057
_cell_measurement_temperature 293(2)
_cell_measurement_theta_max 26.6445
_cell_measurement_theta_min 2.289
_cell_volume 1672.04(17)
_computing_cell_refinement 'BRUKER SANT'
_computing_data_collection 'BRUKER APEX-II'
_computing_data_reduction 'BRUKER SOFTWARE'
_computing_molecular_graphics 'ORTEP-3 (Farrugia, 2000)'
_computing_publication_material 'SHELXL-97 (Sheldrick, 1997)'
_computing_structure_refinement 'SHELXL-97 (Sheldrick, 2008)'
_computing_structure_solution 'SHELXL97 (Sheldrick, 1997)'
_diffrn_ambient_temperature 293(2)
_diffrn_detector_area_resol_mean none
_diffrn_measured_fraction_theta_full 0.993
_diffrn_measured_fraction_theta_max 0.993
_diffrn_measurement_device_type 'X8 APEX II'
_diffrn_measurement_method 'phi and omega scans'
_diffrn_radiation_monochromator graphite
_diffrn_radiation_type MoK\a
_diffrn_radiation_wavelength 0.71073
_diffrn_reflns_av_R_equivalents 0.052
_diffrn_reflns_av_unetI/netI 0.052
_diffrn_reflns_limit_h_max 13
_diffrn_reflns_limit_h_min -13
_diffrn_reflns_limit_k_max 17
_diffrn_reflns_limit_k_min -17
_diffrn_reflns_limit_l_max 17
_diffrn_reflns_limit_l_min -17
_diffrn_reflns_number 45369
_diffrn_reflns_theta_full 27.22
_diffrn_reflns_theta_max 27.22
_diffrn_reflns_theta_min 1.71
_diffrn_standards_decay_% none
_diffrn_standards_interval_count none
_diffrn_standards_interval_time none
_diffrn_standards_number none
_exptl_absorpt_coefficient_mu 2.464
_exptl_absorpt_correction_T_max 0.80069
_exptl_absorpt_correction_T_min 0.51085
_exptl_absorpt_correction_type gaussian
_exptl_absorpt_process_details XPREP
_exptl_crystal_colour colourless
_exptl_crystal_density_diffrn 1.395
_exptl_crystal_density_meas ?
_exptl_crystal_density_method 'not measured'
_exptl_crystal_description tabular
_exptl_crystal_F_000 720
_exptl_crystal_size_max 0.417
_exptl_crystal_size_mid 0.33
_exptl_crystal_size_min 0.102
_refine_diff_density_max 0.654
_refine_diff_density_min -0.896
_refine_diff_density_rms 0.056
_refine_ls_extinction_coef none
_refine_ls_extinction_method none
_refine_ls_goodness_of_fit_ref 1.034
_refine_ls_hydrogen_treatment constr
_refine_ls_matrix_type full
_refine_ls_number_parameters 379
_refine_ls_number_reflns 7398
_refine_ls_number_restraints 1
_refine_ls_restrained_S_all 1.11
_refine_ls_R_factor_all 0.124
_refine_ls_R_factor_gt 0.0553
_refine_ls_shift/su_max 0.055
_refine_ls_shift/su_mean 0.003
_refine_ls_structure_factor_coef Fsqd
_refine_ls_weighting_details 'calc w=1/[\s^2^(Fo^2^)+(0.0581P)^2^+1.2246P] where P=(Fo^2^+2Fc^2^)/3'
_refine_ls_weighting_scheme calc
_refine_ls_wR_factor_gt 0.1291
_refine_ls_wR_factor_ref 0.1531
_reflns_number_gt 3820
_reflns_number_total 7398
_reflns_threshold_expression >2\s(I)
_cod_data_source_file c8ce00984h2.cif
_cod_data_source_block p-1
_cod_depositor_comments
;
The following automatic conversions were performed:

'_chemical_melting_point' value 'none' was changed to '?' - the value
is undefined or not given.

'_exptl_crystal_density_meas' value 'none' was changed to '?' - the
value is perceived as not measured.

Automatic conversion script
Id: cif_fix_values 4973 2017-02-22 13:04:09Z antanas 

 Adding full bibliography for 7231210--7231217.cif.
;
_cod_original_cell_volume 1672.04(16)
_cod_original_sg_symbol_Hall -P1
_cod_original_sg_symbol_H-M P-1
_cod_database_code 7231210

loop_
_symmetry_equiv_pos_as_xyz
'x, y, z'
'-x, -y, -z'

loop_
_atom_site_label
_atom_site_type_symbol
_atom_site_fract_x
_atom_site_fract_y
_atom_site_fract_z
_atom_site_U_iso_or_equiv
_atom_site_adp_type
_atom_site_occupancy
_atom_site_symmetry_multiplicity
_atom_site_calc_flag
_atom_site_refinement_flags
Br1 Br 0.50520(6) 0.23924(5) 0.45584(4) 0.0882(2) Uani 1 1 d .
Br2 Br 0.75273(9) 0.56567(5) 0.41487(6) 0.1424(4) Uani 1 1 d .
N2 N 0.9176(3) 0.7070(3) -0.2111(3) 0.0511(8) Uani 1 1 d .
N1A N 0.5992(3) 1.1027(2) 0.0634(3) 0.0443(7) Uani 1 1 d .
N2A N 0.6088(3) 1.1942(2) -0.0358(3) 0.0474(8) Uani 1 1 d .
N1 N 0.8465(3) 0.6122(2) -0.1261(3) 0.0449(8) Uani 1 1 d .
O32A O 0.8517(3) 1.2300(2) -0.3036(2) 0.0685(9) Uani 1 1 d .
O1A O 0.6867(3) 1.3437(2) -0.2726(2) 0.0699(9) Uani 1 1 d .
C53 C 0.5402(4) 0.4524(4) 0.2629(3) 0.0558(11) Uani 1 1 d .
H53 H 0.4535 0.4632 0.3029 0.067 Uiso 1 1 calc R
C3A C 0.7096(4) 1.1763(3) -0.1161(3) 0.0458(9) Uani 1 1 d .
C54 C 0.6004(4) 0.3549(4) 0.3097(3) 0.0544(11) Uani 1 1 d .
C3 C 0.9266(4) 0.7657(3) -0.1574(4) 0.0495(10) Uani 1 1 d .
C51A C 0.7062(4) 0.9140(3) 0.1337(3) 0.0459(9) Uani 1 1 d .
C5 C 0.8126(4) 0.6096(3) -0.0197(3) 0.0453(9) Uani 1 1 d .
C11 C 0.8190(4) 0.5276(3) -0.1591(3) 0.0503(10) Uani 1 1 d .
C51 C 0.7385(4) 0.5189(3) 0.0930(3) 0.0446(9) Uani 1 1 d .
C56 C 0.7972(4) 0.4204(4) 0.1447(4) 0.0553(11) Uani 1 1 d .
H56 H 0.8846 0.4099 0.1059 0.066 Uiso 1 1 calc R
C52 C 0.6101(4) 0.5342(3) 0.1553(3) 0.0494(10) Uani 1 1 d .
H52 H 0.5703 0.6013 0.1237 0.059 Uiso 1 1 calc R
C4A C 0.7642(4) 1.0734(3) -0.0693(3) 0.0491(10) Uani 1 1 d .
H4A H 0.8355 1.043 -0.1084 0.059 Uiso 1 1 calc R
C11A C 0.4980(4) 1.1011(3) 0.1718(3) 0.0518(10) Uani 1 1 d .
C55 C 0.7290(4) 0.3377(4) 0.2519(4) 0.0600(11) Uani 1 1 d .
H55 H 0.769 0.2713 0.2848 0.072 Uiso 1 1 calc R
C56A C 0.6169(5) 0.8260(3) 0.1803(4) 0.0593(11) Uani 1 1 d .
H56A H 0.5459 0.8365 0.1553 0.071 Uiso 1 1 calc R
C31A C 0.7443(4) 1.2601(3) -0.2371(3) 0.0499(10) Uani 1 1 d .
C31 C 0.9987(4) 0.8744(4) -0.2183(5) 0.0680(13) Uani 1 1 d .
O32 O 1.0498(4) 0.9106(3) -0.3303(3) 0.1012(13) Uani 1 1 d .
C54A C 0.7371(6) 0.7068(4) 0.2971(4) 0.0758(15) Uani 1 1 d .
C5A C 0.6920(4) 1.0265(3) 0.0454(3) 0.0444(9) Uani 1 1 d .
C52A C 0.8154(5) 0.8952(4) 0.1661(4) 0.0635(12) Uani 1 1 d .
H52A H 0.879 0.9528 0.1328 0.076 Uiso 1 1 calc R
C53A C 0.8306(6) 0.7903(5) 0.2482(5) 0.0805(15) Uani 1 1 d .
H53A H 0.9046 0.7773 0.2697 0.097 Uiso 1 1 calc R
C4 C 0.8631(4) 0.7086(3) -0.0390(4) 0.0522(10) Uani 1 1 d .
H4 H 0.8562 0.7325 0.0159 0.063 Uiso 1 1 calc R
C33A C 0.8928(5) 1.2997(4) -0.4275(4) 0.0727(14) Uani 1 1 d .
H33A H 0.9877 1.2955 -0.4631 0.087 Uiso 1 1 calc R
H33B H 0.8739 1.3774 -0.443 0.087 Uiso 1 1 calc R
C14A C 0.4560(7) 1.2186(5) 0.1524(5) 0.116(2) Uani 1 1 d .
H14A H 0.4197 1.2494 0.0921 0.174 Uiso 1 1 calc R
H14B H 0.5315 1.2646 0.1305 0.174 Uiso 1 1 calc R
H14C H 0.3899 1.2168 0.2221 0.174 Uiso 1 1 calc R
O1 O 1.0091(4) 0.9259(3) -0.1711(4) 0.1066(14) Uani 1 1 d .
C55A C 0.6307(6) 0.7220(4) 0.2636(4) 0.0724(14) Uani 1 1 d .
H55A H 0.5685 0.6634 0.2963 0.087 Uiso 1 1 calc R
C14 C 0.6800(4) 0.4763(4) -0.0861(4) 0.0665(12) Uani 1 1 d .
H14D H 0.6173 0.5344 -0.0973 0.1 Uiso 1 1 calc R
H14E H 0.6711 0.4393 -0.0064 0.1 Uiso 1 1 calc R
H14F H 0.6633 0.4226 -0.1083 0.1 Uiso 1 1 calc R
C12 C 0.8264(6) 0.5874(5) -0.2834(4) 0.0907(18) Uani 1 1 d .
H12A H 0.914 0.6209 -0.3324 0.136 Uiso 1 1 calc R
H12B H 0.7628 0.645 -0.2914 0.136 Uiso 1 1 calc R
H12C H 0.8073 0.5343 -0.3051 0.136 Uiso 1 1 calc R
C34A C 0.8229(6) 1.2616(5) -0.4762(4) 0.1019(19) Uani 1 1 d .
H34A H 0.8492 1.3089 -0.5576 0.153 Uiso 1 1 calc R
H34B H 0.729 1.2652 -0.4403 0.153 Uiso 1 1 calc R
H34C H 0.844 1.1855 -0.4629 0.153 Uiso 1 1 calc R
C13 C 0.9206(6) 0.4380(5) -0.1432(6) 0.104(2) Uani 1 1 d .
H13A H 1.008 0.4721 -0.191 0.156 Uiso 1 1 calc R
H13B H 0.9045 0.3835 -0.1648 0.156 Uiso 1 1 calc R
H13C H 0.9136 0.4014 -0.0639 0.156 Uiso 1 1 calc R
C13A C 0.5547(7) 1.0546(6) 0.2656(5) 0.122(3) Uani 1 1 d .
H13D H 0.6305 1.1007 0.2427 0.183 Uiso 1 1 calc R
H13E H 0.5811 0.9793 0.2793 0.183 Uiso 1 1 calc R
H13F H 0.4889 1.0539 0.3349 0.183 Uiso 1 1 calc R
C33 C 1.1229(11) 1.0211(6) -0.3877(7) 0.178(4) Uani 1 1 d D
H33C H 1.0615 1.0778 -0.3765 0.213 Uiso 1 1 calc R
H33D H 1.1881 1.0159 -0.3537 0.213 Uiso 1 1 calc R
C12A C 0.3786(6) 1.0316(7) 0.2055(7) 0.143(3) Uani 1 1 d .
H12D H 0.3435 1.0629 0.1445 0.215 Uiso 1 1 calc R
H12E H 0.3124 1.0312 0.2745 0.215 Uiso 1 1 calc R
H12F H 0.4034 0.956 0.219 0.215 Uiso 1 1 calc R
C34 C 1.1831(11) 1.0503(8) -0.4995(8) 0.218(6) Uani 1 1 d D
H34D H 1.228 1.1226 -0.5367 0.327 Uiso 1 1 calc R
H34E H 1.1185 1.0539 -0.5326 0.327 Uiso 1 1 calc R
H34F H 1.2465 0.9955 -0.5103 0.327 Uiso 1 1 calc R

loop_
_atom_site_aniso_label
_atom_site_aniso_U_11
_atom_site_aniso_U_22
_atom_site_aniso_U_33
_atom_site_aniso_U_23
_atom_site_aniso_U_13
_atom_site_aniso_U_12
Br1 0.0923(4) 0.0840(4) 0.0513(3) -0.0110(3) -0.0057(3) -0.0126(3)
Br2 0.1943(8) 0.0757(4) 0.0917(5) -0.0023(3) -0.0462(5) 0.0634(5)
N2 0.0419(19) 0.0464(18) 0.0520(19) -0.0160(16) -0.0080(15) -0.0054(15)
N1A 0.0476(19) 0.0410(17) 0.0380(17) -0.0131(14) -0.0141(14) 0.0016(15)
N2A 0.056(2) 0.0388(17) 0.0406(18) -0.0103(15) -0.0196(16) 0.0033(15)
N1 0.0395(18) 0.0449(18) 0.0452(18) -0.0186(15) -0.0083(14) -0.0067(14)
O32A 0.076(2) 0.0613(18) 0.0394(15) -0.0091(14) -0.0114(15) 0.0157(16)
O1A 0.086(2) 0.0539(18) 0.0529(18) -0.0125(15) -0.0272(16) 0.0224(16)
C53 0.042(2) 0.073(3) 0.048(2) -0.028(2) -0.0092(19) 0.001(2)
C3A 0.052(2) 0.042(2) 0.040(2) -0.0144(17) -0.0179(19) 0.0021(18)
C54 0.059(3) 0.059(3) 0.040(2) -0.019(2) -0.013(2) -0.006(2)
C3 0.040(2) 0.043(2) 0.067(3) -0.028(2) -0.015(2) 0.0032(17)
C51A 0.056(2) 0.037(2) 0.044(2) -0.0162(17) -0.0210(19) 0.0052(18)
C5 0.039(2) 0.050(2) 0.049(2) -0.0248(19) -0.0135(18) 0.0053(17)
C11 0.048(2) 0.050(2) 0.051(2) -0.0251(19) -0.0102(19) -0.0057(19)
C51 0.038(2) 0.054(2) 0.046(2) -0.0267(19) -0.0138(18) 0.0023(18)
C56 0.041(2) 0.064(3) 0.054(2) -0.025(2) -0.0122(19) 0.008(2)
C52 0.045(2) 0.057(2) 0.051(2) -0.028(2) -0.0196(19) 0.0088(19)
C4A 0.051(2) 0.049(2) 0.045(2) -0.0207(19) -0.0159(19) 0.0065(19)
C11A 0.059(3) 0.047(2) 0.041(2) -0.0175(18) -0.0104(19) 0.0010(19)
C55 0.056(3) 0.056(3) 0.054(3) -0.017(2) -0.017(2) 0.009(2)
C56A 0.074(3) 0.045(2) 0.056(3) -0.015(2) -0.028(2) -0.002(2)
C31A 0.054(3) 0.046(2) 0.046(2) -0.0170(19) -0.018(2) 0.002(2)
C31 0.055(3) 0.047(3) 0.091(4) -0.030(3) -0.013(3) -0.003(2)
O32 0.122(3) 0.063(2) 0.085(3) -0.0124(19) -0.013(2) -0.040(2)
C54A 0.108(4) 0.048(3) 0.054(3) -0.017(2) -0.026(3) 0.027(3)
C5A 0.050(2) 0.039(2) 0.044(2) -0.0140(17) -0.0220(18) 0.0014(18)
C52A 0.064(3) 0.059(3) 0.069(3) -0.022(2) -0.034(2) 0.005(2)
C53A 0.084(4) 0.079(4) 0.080(4) -0.027(3) -0.049(3) 0.031(3)
C4 0.046(2) 0.054(2) 0.064(3) -0.033(2) -0.019(2) 0.0037(19)
C33A 0.083(3) 0.069(3) 0.036(2) -0.004(2) -0.013(2) 0.002(3)
C14A 0.148(6) 0.074(4) 0.068(4) -0.026(3) 0.004(4) 0.034(4)
O1 0.108(3) 0.078(3) 0.137(4) -0.066(3) -0.012(3) -0.025(2)
C55A 0.099(4) 0.043(2) 0.060(3) -0.018(2) -0.017(3) -0.003(2)
C14 0.064(3) 0.070(3) 0.065(3) -0.032(2) -0.010(2) -0.024(2)
C12 0.122(5) 0.095(4) 0.050(3) -0.029(3) -0.014(3) -0.043(3)
C34A 0.125(5) 0.108(5) 0.055(3) -0.019(3) -0.026(3) -0.024(4)
C13 0.089(4) 0.114(5) 0.179(7) -0.114(5) -0.070(4) 0.045(4)
C13A 0.137(6) 0.173(7) 0.073(4) -0.074(4) -0.051(4) 0.068(5)
C33 0.241(11) 0.089(5) 0.126(7) -0.014(5) 0.006(7) -0.095(6)
C12A 0.087(4) 0.191(8) 0.149(6) -0.118(6) 0.036(4) -0.058(5)
C34 0.261(13) 0.150(8) 0.144(8) -0.047(7) 0.052(8) -0.127(8)

loop_
_atom_type_symbol
_atom_type_description
_atom_type_scat_dispersion_real
_atom_type_scat_dispersion_imag
_atom_type_scat_source
C C 0.0033 0.0016 'International Tables Vol C Tables 4.2.6.8 and 6.1.1.4'
H H 0 0 'International Tables Vol C Tables 4.2.6.8 and 6.1.1.4'
N N 0.0061 0.0033 'International Tables Vol C Tables 4.2.6.8 and 6.1.1.4'
O O 0.0106 0.006 'International Tables Vol C Tables 4.2.6.8 and 6.1.1.4'
Br Br -0.2901 2.4595 'International Tables Vol C Tables 4.2.6.8 and 6.1.1.4'

loop_
_geom_angle_atom_site_label_1
_geom_angle_atom_site_label_2
_geom_angle_atom_site_label_3
_geom_angle
C3 N2 N1 104.8(3)
N2A N1A C5A 111.4(3)
N2A N1A C11A 117.6(3)
C5A N1A C11A 131.0(3)
C3A N2A N1A 105.0(3)
N2 N1 C5 111.8(3)
N2 N1 C11 117.8(3)
C5 N1 C11 130.4(3)
C31A O32A C33A 116.9(3)
C54 C53 C52 118.9(4)
N2A C3A C4A 111.6(3)
N2A C3A C31A 119.0(3)
C4A C3A C31A 129.4(4)
C53 C54 C55 121.4(4)
C53 C54 Br1 119.8(3)
C55 C54 Br1 118.8(3)
N2 C3 C4 111.6(3)
N2 C3 C31 122.9(4)
C4 C3 C31 125.5(4)
C52A C51A C56A 118.7(4)
C52A C51A C5A 119.3(4)
C56A C51A C5A 121.9(4)
C4 C5 N1 106.1(3)
C4 C5 C51 126.6(4)
N1 C5 C51 127.3(3)
N1 C11 C14 110.2(3)
N1 C11 C12 108.7(3)
C14 C11 C12 107.3(4)
N1 C11 C13 108.6(3)
C14 C11 C13 110.8(4)
C12 C11 C13 111.3(4)
C52 C51 C56 117.8(4)
C52 C51 C5 120.3(3)
C56 C51 C5 121.7(3)
C55 C56 C51 121.5(4)
C53 C52 C51 121.5(4)
C5A C4A C3A 105.7(3)
C13A C11A N1A 110.1(4)
C13A C11A C12A 110.7(5)
N1A C11A C12A 109.0(4)
C13A C11A C14A 108.7(5)
N1A C11A C14A 109.9(3)
C12A C11A C14A 108.3(5)
C54 C55 C56 118.9(4)
C55A C56A C51A 121.1(4)
O1A C31A O32A 124.1(4)
O1A C31A C3A 125.9(4)
O32A C31A C3A 110.1(3)
O1 C31 O32 122.9(5)
O1 C31 C3 123.3(5)
O32 C31 C3 113.8(5)
C31 O32 C33 111.4(5)
C53A C54A C55A 121.3(4)
C53A C54A Br2 119.9(5)
C55A C54A Br2 118.7(4)
C4A C5A N1A 106.3(3)
C4A C5A C51A 127.3(4)
N1A C5A C51A 126.4(3)
C51A C52A C53A 120.1(4)
C54A C53A C52A 119.8(5)
C5 C4 C3 105.7(4)
O32A C33A C34A 110.0(4)
C54A C55A C56A 118.9(5)
C34 C33 O32 109.7(7)

loop_
_geom_bond_atom_site_label_1
_geom_bond_atom_site_label_2
_geom_bond_distance
Br1 C54 1.896(4)
Br2 C54A 1.895(4)
N2 C3 1.340(5)
N2 N1 1.347(4)
N1A N2A 1.344(4)
N1A C5A 1.376(5)
N1A C11A 1.492(5)
N2A C3A 1.329(5)
N1 C5 1.372(5)
N1 C11 1.499(5)
O32A C31A 1.338(5)
O32A C33A 1.456(5)
O1A C31A 1.196(4)
C53 C54 1.369(6)
C53 C52 1.378(5)
C3A C4A 1.388(5)
C3A C31A 1.469(5)
C54 C55 1.378(6)
C3 C4 1.386(6)
C3 C31 1.459(6)
C51A C52A 1.378(6)
C51A C56A 1.374(6)
C51A C5A 1.482(5)
C5 C4 1.373(5)
C5 C51 1.472(5)
C11 C14 1.510(5)
C11 C12 1.516(6)
C11 C13 1.516(6)
C51 C52 1.387(5)
C51 C56 1.385(5)
C56 C55 1.374(6)
C4A C5A 1.358(5)
C11A C13A 1.495(7)
C11A C12A 1.496(7)
C11A C14A 1.505(6)
C56A C55A 1.382(6)
C31 O1 1.186(6)
C31 O32 1.309(6)
O32 C33 1.488(7)
C54A C53A 1.355(7)
C54A C55A 1.361(7)
C52A C53A 1.387(6)
C33A C34A 1.450(7)
C33 C34 1.327(10)
